data_7216117
loop_
_publ_author_name
'Pocic, David'
'Planeix, Jean-Marc'
'Kyritsakas, Nathalie'
'Jouaiti, Abdelaziz'
'Hosseini, Mir Wais'

_publ_section_title
;
 Molecular tectonics: on the role of counter-ions in the dimensionality of
 silver coordination networks
;
_journal_issue 104
_journal_name_full CrystEngComm
_journal_page_first 624
_journal_paper_doi 10.1039/b513138n
_journal_volume 7
_journal_year 2005
_chemical_formula_moiety 'C8 H10 Ag N2, F6 Sb'
_chemical_formula_sum 'C8 H10 Ag F6 N2 Sb'
_chemical_formula_weight 477.80
_chemical_name_systematic
;
?
;
_space_group_IT_number 15
_symmetry_cell_setting monoclinic
_symmetry_space_group_name_Hall '-C 2yc'
_symmetry_space_group_name_H-M 'C 1 2/c 1'
_atom_sites_solution_hydrogens geom
_atom_sites_solution_primary direct
_atom_sites_solution_secondary difmap
_audit_creation_method SHELXL-97
_cell_angle_alpha 90.00
_cell_angle_beta 101.732(2)
_cell_angle_gamma 90.00
_cell_formula_units_Z 8
_cell_length_a 12.3792(5)
_cell_length_b 10.6135(3)
_cell_length_c 19.1059(7)
_cell_measurement_reflns_used 3749
_cell_measurement_temperature 173(2)
_cell_measurement_theta_max 29.77
_cell_measurement_theta_min 2.18
_cell_volume 2457.82(15)
_computing_cell_refinement 'Bruker SMART'
_computing_data_collection 'Bruker SMART'
_computing_data_reduction 'Bruker SAINT'
_computing_molecular_graphics 'Bruker SHELXTL'
_computing_publication_material 'Bruker SHELXTL'
_computing_structure_refinement 'SHELXL-97 (Sheldrick, 1997)'
_computing_structure_solution 'SHELXS-97 (Sheldrick, 1990)'
_diffrn_ambient_temperature 173(2)
_diffrn_measured_fraction_theta_full 0.997
_diffrn_measured_fraction_theta_max 0.997
_diffrn_measurement_device_type 'CCD area detector'
_diffrn_measurement_method 'phi and omega scans'
_diffrn_radiation_monochromator graphite
_diffrn_radiation_source 'fine-focus sealed tube'
_diffrn_radiation_type MoK\a
_diffrn_radiation_wavelength 0.71073
_diffrn_reflns_av_R_equivalents 0.0270
_diffrn_reflns_av_sigmaI/netI 0.0324
_diffrn_reflns_limit_h_max 17
_diffrn_reflns_limit_h_min -17
_diffrn_reflns_limit_k_max 8
_diffrn_reflns_limit_k_min -14
_diffrn_reflns_limit_l_max 26
_diffrn_reflns_limit_l_min -26
_diffrn_reflns_number 10233
_diffrn_reflns_theta_full 30.03
_diffrn_reflns_theta_max 30.03
_diffrn_reflns_theta_min 2.55
_exptl_absorpt_coefficient_mu 3.849
_exptl_absorpt_correction_T_max 0.8612
_exptl_absorpt_correction_T_min 0.6768
_exptl_absorpt_correction_type multi-scan
_exptl_absorpt_process_details sadabs
_exptl_crystal_colour colorless
_exptl_crystal_density_diffrn 2.582
_exptl_crystal_density_meas ?
_exptl_crystal_density_method 'not measured'
_exptl_crystal_description prism
_exptl_crystal_F_000 1792
_exptl_crystal_size_max 0.08
_exptl_crystal_size_mid 0.06
_exptl_crystal_size_min 0.04
_refine_diff_density_max 1.478
_refine_diff_density_min -0.930
_refine_diff_density_rms 0.127
_refine_ls_extinction_method none
_refine_ls_goodness_of_fit_ref 1.047
_refine_ls_hydrogen_treatment riding
_refine_ls_matrix_type full
_refine_ls_number_parameters 193
_refine_ls_number_reflns 3591
_refine_ls_number_restraints 0
_refine_ls_restrained_S_all 1.047
_refine_ls_R_factor_all 0.0351
_refine_ls_R_factor_gt 0.0259
_refine_ls_shift/su_max 0.001
_refine_ls_shift/su_mean 0.000
_refine_ls_structure_factor_coef Fsqd
_refine_ls_weighting_details 'calc w=1/[\s^2^(Fo^2^)+(0.0370P)^2^+0.0000P] where P=(Fo^2^+2Fc^2^)/3'
_refine_ls_weighting_scheme calc
_refine_ls_wR_factor_gt 0.0641
_refine_ls_wR_factor_ref 0.0667
_reflns_number_gt 2968
_reflns_number_total 3591
_reflns_threshold_expression >2sigma(I)
_cod_data_source_file b513138n.txt
_cod_data_source_block e366a
_cod_depositor_comments
;
The following automatic conversions were performed:

'_symmetry_cell_setting' value 'Monoclinic' changed to 'monoclinic'
according to
/usr/data/users/saulius/automatic-downloads/retrospective/RSC/lib/dictionaries/cif_core.dic
dictionary named 'cif_core.dic' version 2.4.2 from 2011-04-26.

Automatic conversion script
Id: cif_fix_values 2281 2013-09-26 08:29:07Z andrius 

The following automatic conversions were performed:

'_exptl_crystal_density_meas' value 'none' was changed to '?' - the
value is perceived as not measured.

Automatic conversion script
Id: cif_fix_values 3008 2015-01-20 13:52:24Z robertas 
;
_cod_original_sg_symbol_H-M C2/c
_cod_database_code 7216117

loop_
_symmetry_equiv_pos_as_xyz
'x, y, z'
'-x, y, -z+1/2'
'x+1/2, y+1/2, z'
'-x+1/2, y+1/2, -z+1/2'
'-x, -y, -z'
'x, -y, z-1/2'
'-x+1/2, -y+1/2, -z'
'x+1/2, -y+1/2, z-1/2'

loop_
_atom_site_label
_atom_site_type_symbol
_atom_site_fract_x
_atom_site_fract_y
_atom_site_fract_z
_atom_site_U_iso_or_equiv
_atom_site_adp_type
_atom_site_occupancy
_atom_site_symmetry_multiplicity
_atom_site_calc_flag
_atom_site_refinement_flags
_atom_site_disorder_assembly
_atom_site_disorder_group
Ag1 Ag 0.277173(19) 0.87725(2) 0.638607(10) 0.02466(7) Uani 1 1 d . . .
N1 N 0.3461(2) 0.9912(2) 0.72919(12) 0.0242(5) Uani 1 1 d . . .
C1 C 0.3754(3) 0.9368(3) 0.79351(15) 0.0265(6) Uani 1 1 d . . .
H1 H 0.3777 0.8474 0.7961 0.032 Uiso 1 1 calc R . .
C2 C 0.4025(3) 1.0051(3) 0.85614(14) 0.0249(6) Uani 1 1 d . . .
H2 H 0.4240 0.9626 0.9005 0.030 Uiso 1 1 calc R . .
C3 C 0.3983(2) 1.1349(3) 0.85440(14) 0.0198(5) Uani 1 1 d . . .
C4 C 0.3710(3) 1.1920(3) 0.78746(14) 0.0251(6) Uani 1 1 d . . .
H4 H 0.3700 1.2813 0.7836 0.030 Uiso 1 1 calc R . .
C5 C 0.3452(3) 1.1177(3) 0.72633(15) 0.0253(6) Uani 1 1 d . . .
H5 H 0.3264 1.1577 0.6810 0.030 Uiso 1 1 calc R . .
N2 N 0.18331(19) 0.7533(2) 0.55558(11) 0.0168(4) Uani 1 1 d . . .
C6 C 0.2488(2) 0.6406(2) 0.54249(13) 0.0176(5) Uani 1 1 d . . .
H6A H 0.2017 0.5840 0.5080 0.021 Uiso 1 1 calc R . .
H6B H 0.2727 0.5938 0.5878 0.021 Uiso 1 1 calc R . .
C7 C 0.3490(2) 0.6777(3) 0.51343(13) 0.0186(5) Uani 1 1 d . . .
H7A H 0.3976 0.7320 0.5486 0.022 Uiso 1 1 calc R . .
H7B H 0.3911 0.6012 0.5061 0.022 Uiso 1 1 calc R . .
C8 C 0.0795(2) 0.7125(3) 0.57778(14) 0.0223(6) Uani 1 1 d . . .
H8A H 0.0345 0.6622 0.5388 0.027 Uiso 1 1 calc R . .
H8B H 0.0362 0.7880 0.5852 0.027 Uiso 1 1 calc R . .
Sb1 Sb 0.7500 0.2500 1.0000 0.02122(7) Uani 1 2 d S . .
F1 F 0.6523(2) 0.3706(2) 0.95389(17) 0.0736(10) Uani 1 1 d . . .
F2 F 0.66613(18) 0.12140(17) 0.94705(10) 0.0378(5) Uani 1 1 d . . .
F3 F 0.6653(3) 0.2336(3) 1.06883(14) 0.0774(10) Uani 1 1 d . . .
Sb2 Sb 0.0000 0.93914(2) 0.2500 0.02345(7) Uani 1 2 d S . .
F4 F 0.1169(6) 0.8368(6) 0.2884(3) 0.0510(19) Uani 0.497(9) 1 d P A 1
F5 F 0.1230(6) 1.0374(6) 0.2949(3) 0.0514(18) Uani 0.497(9) 1 d P A 1
F6 F 0.0755(5) 0.8887(8) 0.1816(3) 0.065(2) Uani 0.497(9) 1 d P A 1
F6A F 0.0725(4) 0.9874(7) 0.1751(2) 0.0476(17) Uani 0.503(9) 1 d P A 2
F5A F 0.0607(7) 1.0750(4) 0.3029(3) 0.0487(17) Uani 0.503(9) 1 d P A 2
F4A F 0.0619(6) 0.8012(5) 0.3100(3) 0.0432(15) Uani 0.503(9) 1 d P A 2

loop_
_atom_site_aniso_label
_atom_site_aniso_U_11
_atom_site_aniso_U_22
_atom_site_aniso_U_33
_atom_site_aniso_U_23
_atom_site_aniso_U_13
_atom_site_aniso_U_12
Ag1 0.03306(13) 0.02361(12) 0.01637(10) -0.00661(8) 0.00282(8) 0.00035(9)
N1 0.0294(13) 0.0256(13) 0.0174(10) -0.0055(9) 0.0045(10) -0.0010(10)
C1 0.0336(16) 0.0218(14) 0.0237(13) -0.0053(11) 0.0046(12) 0.0036(12)
C2 0.0289(15) 0.0286(16) 0.0171(12) -0.0002(11) 0.0041(11) 0.0066(12)
C3 0.0202(13) 0.0220(14) 0.0185(12) -0.0061(10) 0.0073(10) -0.0031(10)
C4 0.0397(17) 0.0177(13) 0.0205(12) -0.0018(11) 0.0125(12) -0.0040(12)
C5 0.0336(16) 0.0263(15) 0.0172(12) -0.0002(11) 0.0076(12) -0.0014(12)
N2 0.0233(12) 0.0146(11) 0.0123(9) 0.0024(8) 0.0033(9) 0.0032(8)
C6 0.0269(14) 0.0103(11) 0.0145(11) 0.0012(9) 0.0019(10) 0.0022(10)
C7 0.0241(13) 0.0160(12) 0.0149(11) 0.0025(10) 0.0019(10) 0.0061(10)
C8 0.0233(14) 0.0239(14) 0.0202(12) 0.0042(10) 0.0051(11) 0.0011(11)
Sb1 0.02647(14) 0.01676(13) 0.01853(12) 0.00132(9) 0.00007(10) -0.00362(10)
F1 0.0551(16) 0.0262(11) 0.116(2) 0.0163(13) -0.0388(16) -0.0037(10)
F2 0.0444(11) 0.0251(10) 0.0363(10) -0.0032(8) -0.0096(9) -0.0096(8)
F3 0.113(3) 0.0734(19) 0.0638(17) -0.0227(14) 0.0606(18) -0.0428(17)
Sb2 0.02705(14) 0.01740(13) 0.02462(13) 0.000 0.00226(11) 0.000
F4 0.047(3) 0.043(3) 0.051(3) -0.006(2) -0.018(3) 0.021(3)
F5 0.041(3) 0.050(3) 0.056(3) 0.002(2) -0.006(3) -0.024(3)
F6 0.077(4) 0.086(6) 0.039(3) -0.006(3) 0.029(3) 0.021(3)
F6A 0.049(3) 0.058(4) 0.042(2) -0.003(2) 0.023(2) -0.013(2)
F5A 0.070(5) 0.027(2) 0.042(2) -0.0117(19) -0.006(3) -0.009(3)
F4A 0.051(4) 0.030(2) 0.041(2) 0.0047(19) -0.008(2) 0.016(2)

loop_
_atom_type_symbol
_atom_type_description
_atom_type_scat_dispersion_real
_atom_type_scat_dispersion_imag
_atom_type_scat_source
C C 0.0033 0.0016 'International Tables Vol C Tables 4.2.6.8 and 6.1.1.4'
H H 0.0000 0.0000 'International Tables Vol C Tables 4.2.6.8 and 6.1.1.4'
N N 0.0061 0.0033 'International Tables Vol C Tables 4.2.6.8 and 6.1.1.4'
F F 0.0171 0.0103 'International Tables Vol C Tables 4.2.6.8 and 6.1.1.4'
Ag Ag -0.8971 1.1015 'International Tables Vol C Tables 4.2.6.8 and 6.1.1.4'
Sb Sb -0.5866 1.5461 'International Tables Vol C Tables 4.2.6.8 and 6.1.1.4'

loop_
_geom_angle_atom_site_label_1
_geom_angle_atom_site_label_2
_geom_angle_atom_site_label_3
_geom_angle
_geom_angle_site_symmetry_1
_geom_angle_site_symmetry_3
N1 Ag1 N2 170.06(9) . .
C1 N1 C5 117.8(2) . .
C1 N1 Ag1 119.11(19) . .
C5 N1 Ag1 122.21(18) . .
N1 C1 C2 122.7(3) . .
N1 C1 H1 118.6 . .
C2 C1 H1 118.6 . .
C3 C2 C1 120.2(3) . .
C3 C2 H2 119.9 . .
C1 C2 H2 119.9 . .
C2 C3 C4 117.2(2) . .
C2 C3 C8 121.6(2) . 4_556
C4 C3 C8 121.1(2) . 4_556
C5 C4 C3 119.7(3) . .
C5 C4 H4 120.2 . .
C3 C4 H4 120.2 . .
N1 C5 C4 122.3(3) . .
N1 C5 H5 118.9 . .
C4 C5 H5 118.9 . .
C7 N2 C6 107.6(2) 7_566 .
C7 N2 C8 107.5(2) 7_566 .
C6 N2 C8 110.0(2) . .
C7 N2 Ag1 110.61(15) 7_566 .
C6 N2 Ag1 111.95(16) . .
C8 N2 Ag1 109.06(16) . .
N2 C6 C7 111.5(2) . .
N2 C6 H6A 109.3 . .
C7 C6 H6A 109.3 . .
N2 C6 H6B 109.3 . .
C7 C6 H6B 109.3 . .
H6A C6 H6B 108.0 . .
N2 C7 C6 111.1(2) 7_566 .
N2 C7 H7A 109.4 7_566 .
C6 C7 H7A 109.4 . .
N2 C7 H7B 109.4 7_566 .
C6 C7 H7B 109.4 . .
H7A C7 H7B 108.0 . .
N2 C8 C3 112.5(2) . 4_546
N2 C8 H8A 109.1 . .
C3 C8 H8A 109.1 4_546 .
N2 C8 H8B 109.1 . .
C3 C8 H8B 109.1 4_546 .
H8A C8 H8B 107.8 . .
F3 Sb1 F3 179.998(1) . 7_657
F3 Sb1 F1 90.36(16) . 7_657
F3 Sb1 F1 89.64(16) 7_657 7_657
F3 Sb1 F1 89.64(16) . .
F3 Sb1 F1 90.36(16) 7_657 .
F1 Sb1 F1 180.000(1) 7_657 .
F3 Sb1 F2 90.96(11) . 7_657
F3 Sb1 F2 89.05(11) 7_657 7_657
F1 Sb1 F2 90.58(10) 7_657 7_657
F1 Sb1 F2 89.42(10) . 7_657
F3 Sb1 F2 89.04(11) . .
F3 Sb1 F2 90.95(11) 7_657 .
F1 Sb1 F2 89.42(10) 7_657 .
F1 Sb1 F2 90.58(10) . .
F2 Sb1 F2 179.999(1) 7_657 .
F5A Sb2 F5A 76.2(4) 2 .
F5A Sb2 F6 114.3(3) 2 2
F5A Sb2 F6 92.7(4) . 2
F5A Sb2 F6 92.7(4) 2 .
F5A Sb2 F6 114.3(3) . .
F6 Sb2 F6 146.1(6) 2 .
F5A Sb2 F4 152.4(3) 2 .
F5A Sb2 F4 92.5(3) . .
F6 Sb2 F4 91.0(3) 2 .
F6 Sb2 F4 68.8(3) . .
F5A Sb2 F4 92.5(3) 2 2
F5A Sb2 F4 152.4(3) . 2
F6 Sb2 F4 68.8(3) 2 2
F6 Sb2 F4 91.0(3) . 2
F4 Sb2 F4 107.6(4) . 2
F5A Sb2 F5 28.1(2) 2 2
F5A Sb2 F5 91.0(4) . 2
F6 Sb2 F5 90.2(3) 2 2
F6 Sb2 F5 108.4(3) . 2
F4 Sb2 F5 176.2(2) . 2
F4 Sb2 F5 69.5(4) 2 2
F5A Sb2 F5 91.0(4) 2 .
F5A Sb2 F5 28.1(2) . .
F6 Sb2 F5 108.4(3) 2 .
F6 Sb2 F5 90.2(3) . .
F4 Sb2 F5 69.5(4) . .
F4 Sb2 F5 176.2(2) 2 .
F5 Sb2 F5 113.4(5) 2 .
F5A Sb2 F6A 90.0(2) 2 2
F5A Sb2 F6A 65.0(4) . 2
F6 Sb2 F6A 32.7(2) 2 2
F6 Sb2 F6A 176.9(3) . 2
F4 Sb2 F6A 108.1(3) . 2
F4 Sb2 F6A 90.3(4) 2 2
F5 Sb2 F6A 74.6(2) 2 2
F5 Sb2 F6A 88.3(4) . 2
F5A Sb2 F6A 65.0(4) 2 .
F5A Sb2 F6A 90.0(2) . .
F6 Sb2 F6A 176.9(3) 2 .
F6 Sb2 F6A 32.7(2) . .
F4 Sb2 F6A 90.3(4) . .
F4 Sb2 F6A 108.1(3) 2 .
F5 Sb2 F6A 88.3(4) 2 .
F5 Sb2 F6A 74.6(2) . .
F6A Sb2 F6A 148.9(4) 2 .
F5A Sb2 F4A 101.6(2) 2 2
F5A Sb2 F4A 176.9(2) . 2
F6 Sb2 F4A 90.2(4) 2 2
F6 Sb2 F4A 63.4(3) . 2
F4 Sb2 F4A 88.6(3) . 2
F4 Sb2 F4A 29.0(2) 2 2
F5 Sb2 F4A 87.9(3) 2 2
F5 Sb2 F4A 150.9(3) . 2
F6A Sb2 F4A 117.4(4) 2 2
F6A Sb2 F4A 87.0(2) . 2
F5A Sb2 F4A 176.9(2) 2 .
F5A Sb2 F4A 101.6(2) . .
F6 Sb2 F4A 63.4(3) 2 .
F6 Sb2 F4A 90.2(4) . .
F4 Sb2 F4A 29.0(2) . .
F4 Sb2 F4A 88.6(3) 2 .
F5 Sb2 F4A 150.9(3) 2 .
F5 Sb2 F4A 87.9(3) . .
F6A Sb2 F4A 87.0(2) 2 .
F6A Sb2 F4A 117.4(4) . .
F4A Sb2 F4A 80.7(3) 2 .

loop_
_geom_bond_atom_site_label_1
_geom_bond_atom_site_label_2
_geom_bond_distance
_geom_bond_site_symmetry_2
Ag1 N1 2.142(2) .
Ag1 N2 2.202(2) .
N1 C1 1.340(4) .
N1 C5 1.343(4) .
C1 C2 1.381(4) .
C1 H1 0.9500 .
C2 C3 1.379(4) .
C2 H2 0.9500 .
C3 C4 1.393(4) .
C3 C8 1.513(4) 4_556
C4 C5 1.392(4) .
C4 H4 0.9500 .
C5 H5 0.9500 .
N2 C7 1.490(3) 7_566
N2 C6 1.495(3) .
N2 C8 1.497(4) .
C6 C7 1.511(4) .
C6 H6A 0.9900 .
C6 H6B 0.9900 .
C7 N2 1.490(3) 7_566
C7 H7A 0.9900 .
C7 H7B 0.9900 .
C8 C3 1.513(4) 4_546
C8 H8A 0.9900 .
C8 H8B 0.9900 .
Sb1 F3 1.849(2) .
Sb1 F3 1.849(2) 7_657
Sb1 F1 1.856(2) 7_657
Sb1 F1 1.856(2) .
Sb1 F2 1.8808(18) 7_657
Sb1 F2 1.8808(18) .
Sb2 F5A 1.832(4) 2
Sb2 F5A 1.832(4) .
Sb2 F6 1.835(5) 2
Sb2 F6 1.835(5) .
Sb2 F4 1.839(4) .
Sb2 F4 1.839(4) 2
Sb2 F5 1.900(4) 2
Sb2 F5 1.900(5) .
Sb2 F6A 1.907(4) 2
Sb2 F6A 1.907(4) .
Sb2 F4A 1.920(4) 2
Sb2 F4A 1.920(4) .
